data_4072370
loop_
_publ_author_name
'Kaufmann, Linda'
'Vitze, Hannes'
'Bolte, Michael'
'Lerner, Hans-Wolfram'
'Wagner, Matthias'

_publ_section_title
;
 9-Ferrocenyl-9-borafluorene&#xE5F8;A Redox-Switchable Main Group Lewis
 Acid
;
_journal_issue 23
_journal_name_full Organometallics
_journal_page_first 6215
_journal_paper_doi 10.1021/om800803f
_journal_volume 27
_journal_year 2008
_chemical_formula_sum 'C27 H22 B Fe N O'
_chemical_formula_weight 443.12
_chemical_name_systematic ?
_space_group_IT_number 14
_symmetry_cell_setting monoclinic
_symmetry_space_group_name_Hall '-P 2yn'
_symmetry_space_group_name_H-M 'P 1 21/n 1'
_atom_sites_solution_hydrogens geom
_atom_sites_solution_primary direct
_atom_sites_solution_secondary difmap
_audit_creation_method SHELXL-97
_cell_angle_alpha 90.00
_cell_angle_beta 97.820(4)
_cell_angle_gamma 90.00
_cell_formula_units_Z 4
_cell_length_a 12.4839(7)
_cell_length_b 11.3114(4)
_cell_length_c 15.0039(7)
_cell_measurement_reflns_used 35284
_cell_measurement_temperature 173(2)
_cell_measurement_theta_max 27.7
_cell_measurement_theta_min 3.5
_cell_volume 2099.00(17)
_computing_cell_refinement 'X-Area (Stoe & Cie, 2001)'
_computing_data_collection 'X-Area (Stoe & Cie, 2001)'
_computing_data_reduction 'X-Area (Stoe & Cie, 2001)'
_computing_molecular_graphics 'XP in SHELXTL-Plus (Sheldrick, 1991)'
_computing_publication_material SHELXL97
_computing_structure_refinement 'SHELXL97 (Sheldrick, 1997) '
_computing_structure_solution 'SHELXS97 (Sheldrick, 1990) '
_diffrn_ambient_temperature 173(2)
_diffrn_measured_fraction_theta_full 0.997
_diffrn_measured_fraction_theta_max 0.993
_diffrn_measurement_device_type 'STOE IPDS II two-circle-diffractometer'
_diffrn_measurement_method \w
_diffrn_radiation_monochromator graphite
_diffrn_radiation_source 'fine-focus sealed tube'
_diffrn_radiation_type MoK\a
_diffrn_radiation_wavelength 0.71073
_diffrn_reflns_av_R_equivalents 0.0564
_diffrn_reflns_av_sigmaI/netI 0.0258
_diffrn_reflns_limit_h_max 16
_diffrn_reflns_limit_h_min -16
_diffrn_reflns_limit_k_max 14
_diffrn_reflns_limit_k_min -14
_diffrn_reflns_limit_l_max 19
_diffrn_reflns_limit_l_min -19
_diffrn_reflns_number 43212
_diffrn_reflns_theta_full 25.00
_diffrn_reflns_theta_max 27.59
_diffrn_reflns_theta_min 3.50
_diffrn_standards_number 0
_exptl_absorpt_coefficient_mu 0.738
_exptl_absorpt_correction_T_max 0.9167
_exptl_absorpt_correction_T_min 0.8313
_exptl_absorpt_correction_type multi-scan
_exptl_absorpt_process_details 'MULABS (Spek, 2003; Blessing, 1995)'
_exptl_crystal_colour orange
_exptl_crystal_density_diffrn 1.402
_exptl_crystal_density_method 'not measured'
_exptl_crystal_description plate
_exptl_crystal_F_000 920
_exptl_crystal_size_max 0.26
_exptl_crystal_size_mid 0.23
_exptl_crystal_size_min 0.12
_refine_diff_density_max 0.337
_refine_diff_density_min -0.343
_refine_diff_density_rms 0.047
_refine_ls_extinction_coef 0.0076(7)
_refine_ls_extinction_expression Fc^*^=kFc[1+0.001xFc^2^\l^3^/sin(2\q)]^-1/4^
_refine_ls_extinction_method SHELXL
_refine_ls_goodness_of_fit_ref 1.031
_refine_ls_hydrogen_treatment mixed
_refine_ls_matrix_type full
_refine_ls_number_parameters 281
_refine_ls_number_reflns 4831
_refine_ls_number_restraints 0
_refine_ls_restrained_S_all 1.031
_refine_ls_R_factor_all 0.0387
_refine_ls_R_factor_gt 0.0306
_refine_ls_shift/su_max 0.001
_refine_ls_shift/su_mean 0.000
_refine_ls_structure_factor_coef Fsqd
_refine_ls_weighting_details 'calc w=1/[\s^2^(Fo^2^)+(0.0449P)^2^+0.4788P] where P=(Fo^2^+2Fc^2^)/3'
_refine_ls_weighting_scheme calc
_refine_ls_wR_factor_gt 0.0753
_refine_ls_wR_factor_ref 0.0782
_reflns_number_gt 4130
_reflns_number_total 4831
_reflns_threshold_expression I>2\s(I)
_cod_data_source_file om800803f_si_001.cif
_cod_data_source_block wa747_/_Compound_4
_cod_depositor_comments
;
The following automatic conversions were performed:

'_symmetry_cell_setting' value 'Monoclinic' changed to 'monoclinic'
according to /home/saulius/struct/CIF-dictionaries/cif_core.dic
dictionary named 'cif_core.dic' version 2.4.1 from 2010-06-29.

Automatic conversion script
Id: cif_fix_values 1715 2011-07-08 13:25:40Z adriana 
;
_cod_original_sg_symbol_H-M P21/n
_cod_database_code 4072370

loop_
_symmetry_equiv_pos_as_xyz
'x, y, z'
'-x+1/2, y+1/2, -z+1/2'
'-x, -y, -z'
'x-1/2, -y-1/2, z-1/2'

loop_
_atom_site_label
_atom_site_type_symbol
_atom_site_fract_x
_atom_site_fract_y
_atom_site_fract_z
_atom_site_U_iso_or_equiv
_atom_site_adp_type
_atom_site_occupancy
_atom_site_symmetry_multiplicity
_atom_site_calc_flag
_atom_site_refinement_flags
Fe1 Fe 0.583555(16) 0.697217(17) 0.693315(14) 0.02155(8) Uani 1 1 d .
B1 B 0.31416(13) 0.68850(14) 0.64225(11) 0.0217(3) Uani 1 1 d .
O1 O 0.34115(8) 0.56449(9) 0.60548(8) 0.0247(2) Uani 1 1 d .
C1 C 0.42213(11) 0.72333(12) 0.70846(10) 0.0204(3) Uani 1 1 d .
C2 C 0.47996(12) 0.83348(12) 0.71194(11) 0.0245(3) Uani 1 1 d .
H2 H 0.4619 0.8986 0.6728 0.029 Uiso 1 1 calc R
C3 C 0.56856(13) 0.83043(14) 0.78304(11) 0.0290(3) Uani 1 1 d .
H3 H 0.6191 0.8922 0.7989 0.035 Uiso 1 1 calc R
C4 C 0.56750(13) 0.71825(14) 0.82594(11) 0.0285(3) Uani 1 1 d .
H4 H 0.6169 0.6917 0.8757 0.034 Uiso 1 1 calc R
C5 C 0.47797(12) 0.65273(13) 0.78006(10) 0.0241(3) Uani 1 1 d .
H5 H 0.4585 0.5746 0.7947 0.029 Uiso 1 1 calc R
C11 C 0.58667(15) 0.61654(15) 0.57099(12) 0.0358(4) Uani 1 1 d .
H11 H 0.5258 0.5979 0.5281 0.043 Uiso 1 1 calc R
C12 C 0.64741(14) 0.72311(16) 0.57550(12) 0.0326(4) Uani 1 1 d .
H12 H 0.6342 0.7882 0.5355 0.039 Uiso 1 1 calc R
C13 C 0.73109(14) 0.71643(19) 0.64944(13) 0.0396(4) Uani 1 1 d .
H13 H 0.7830 0.7762 0.6675 0.047 Uiso 1 1 calc R
C14 C 0.72381(17) 0.6053(2) 0.69160(14) 0.0485(5) Uani 1 1 d .
H14 H 0.7699 0.5772 0.7428 0.058 Uiso 1 1 calc R
C15 C 0.63404(19) 0.54269(16) 0.64291(15) 0.0489(6) Uani 1 1 d .
H15 H 0.6104 0.4657 0.6563 0.059 Uiso 1 1 calc R
C21 C 0.27952(12) 0.79227(12) 0.56805(10) 0.0244(3) Uani 1 1 d .
C22 C 0.18278(12) 0.84644(12) 0.58692(10) 0.0241(3) Uani 1 1 d .
C23 C 0.14357(15) 0.95024(14) 0.54312(11) 0.0323(4) Uani 1 1 d .
H23 H 0.0785 0.9855 0.5565 0.039 Uiso 1 1 calc R
C24 C 0.20109(16) 1.00105(15) 0.47978(12) 0.0383(4) Uani 1 1 d .
H24 H 0.1760 1.0723 0.4506 0.046 Uiso 1 1 calc R
C25 C 0.29517(16) 0.94817(15) 0.45881(12) 0.0369(4) Uani 1 1 d .
H25 H 0.3330 0.9826 0.4145 0.044 Uiso 1 1 calc R
C26 C 0.33441(14) 0.84405(14) 0.50294(11) 0.0310(3) Uani 1 1 d .
H26 H 0.3988 0.8087 0.4883 0.037 Uiso 1 1 calc R
C31 C 0.20670(12) 0.68885(12) 0.69354(10) 0.0226(3) Uani 1 1 d .
C32 C 0.13733(12) 0.78267(12) 0.65995(10) 0.0235(3) Uani 1 1 d .
C33 C 0.04227(13) 0.80768(14) 0.69620(12) 0.0297(3) Uani 1 1 d .
H33 H -0.0038 0.8701 0.6723 0.036 Uiso 1 1 calc R
C34 C 0.01579(13) 0.73982(15) 0.76797(13) 0.0338(4) Uani 1 1 d .
H34 H -0.0484 0.7563 0.7931 0.041 Uiso 1 1 calc R
C35 C 0.08330(14) 0.64822(14) 0.80261(12) 0.0330(4) Uani 1 1 d .
H35 H 0.0654 0.6031 0.8519 0.040 Uiso 1 1 calc R
C36 C 0.17775(13) 0.62207(13) 0.76514(11) 0.0274(3) Uani 1 1 d .
H36 H 0.2225 0.5583 0.7887 0.033 Uiso 1 1 calc R
N41 N 0.25421(9) 0.49521(10) 0.57309(8) 0.0199(2) Uani 1 1 d .
C42 C 0.19015(12) 0.52505(13) 0.49661(10) 0.0247(3) Uani 1 1 d .
H42 H 0.2019 0.5968 0.4665 0.030 Uiso 1 1 calc R
C43 C 0.10726(13) 0.45000(14) 0.46268(11) 0.0277(3) Uani 1 1 d .
H43 H 0.0614 0.4699 0.4090 0.033 Uiso 1 1 calc R
C44 C 0.09127(13) 0.34520(14) 0.50740(11) 0.0286(3) Uani 1 1 d .
H44 H 0.0343 0.2931 0.4848 0.034 Uiso 1 1 calc R
C45 C 0.15920(13) 0.31773(14) 0.58514(11) 0.0288(3) Uani 1 1 d .
H45 H 0.1494 0.2462 0.6162 0.035 Uiso 1 1 calc R
C46 C 0.24151(13) 0.39445(13) 0.61762(10) 0.0252(3) Uani 1 1 d .
H46 H 0.2886 0.3760 0.6710 0.030 Uiso 1 1 calc R

loop_
_atom_site_aniso_label
_atom_site_aniso_U_11
_atom_site_aniso_U_22
_atom_site_aniso_U_33
_atom_site_aniso_U_23
_atom_site_aniso_U_13
_atom_site_aniso_U_12
Fe1 0.02179(11) 0.02074(11) 0.02288(12) -0.00192(8) 0.00582(8) 0.00087(8)
B1 0.0229(7) 0.0174(7) 0.0246(8) -0.0001(6) 0.0032(6) 0.0021(6)
O1 0.0196(5) 0.0195(5) 0.0345(6) -0.0065(4) 0.0023(4) -0.0020(4)
C1 0.0212(6) 0.0180(6) 0.0228(7) -0.0007(5) 0.0055(5) 0.0033(5)
C2 0.0281(7) 0.0166(6) 0.0284(8) -0.0034(5) 0.0028(6) 0.0022(5)
C3 0.0286(8) 0.0281(7) 0.0297(8) -0.0108(6) 0.0019(6) -0.0009(6)
C4 0.0275(7) 0.0366(8) 0.0210(7) -0.0024(6) 0.0021(6) 0.0061(6)
C5 0.0256(7) 0.0242(7) 0.0236(7) 0.0028(6) 0.0075(6) 0.0045(6)
C11 0.0389(9) 0.0372(9) 0.0348(9) -0.0165(7) 0.0178(7) -0.0058(7)
C12 0.0334(8) 0.0381(9) 0.0286(8) -0.0015(7) 0.0121(7) -0.0050(7)
C13 0.0244(8) 0.0577(11) 0.0384(10) -0.0043(8) 0.0109(7) -0.0041(7)
C14 0.0421(10) 0.0643(13) 0.0422(11) 0.0077(9) 0.0171(9) 0.0284(10)
C15 0.0692(14) 0.0253(8) 0.0618(13) -0.0029(8) 0.0429(12) 0.0098(8)
C21 0.0273(7) 0.0200(6) 0.0243(7) -0.0009(5) -0.0026(6) -0.0014(5)
C22 0.0267(7) 0.0193(6) 0.0235(7) -0.0043(5) -0.0066(6) 0.0004(5)
C23 0.0399(9) 0.0242(7) 0.0292(8) -0.0026(6) -0.0088(7) 0.0071(6)
C24 0.0536(11) 0.0233(7) 0.0332(9) 0.0055(7) -0.0118(8) 0.0000(7)
C25 0.0494(10) 0.0299(8) 0.0287(9) 0.0062(7) -0.0038(7) -0.0109(7)
C26 0.0343(8) 0.0304(8) 0.0271(8) 0.0019(6) -0.0001(6) -0.0038(6)
C31 0.0223(7) 0.0182(6) 0.0267(7) -0.0041(5) 0.0015(5) -0.0003(5)
C32 0.0221(7) 0.0200(6) 0.0266(7) -0.0071(5) -0.0033(6) -0.0005(5)
C33 0.0225(7) 0.0260(7) 0.0386(9) -0.0114(6) -0.0032(6) 0.0025(6)
C34 0.0251(8) 0.0303(8) 0.0478(10) -0.0132(7) 0.0110(7) -0.0039(6)
C35 0.0361(9) 0.0248(7) 0.0410(10) -0.0059(7) 0.0153(7) -0.0073(6)
C36 0.0299(8) 0.0201(6) 0.0331(8) -0.0021(6) 0.0074(6) -0.0010(6)
N41 0.0192(6) 0.0185(5) 0.0222(6) -0.0034(4) 0.0033(4) -0.0002(4)
C42 0.0284(7) 0.0224(7) 0.0232(7) 0.0025(5) 0.0032(6) 0.0017(6)
C43 0.0260(7) 0.0337(8) 0.0225(7) -0.0018(6) -0.0001(6) 0.0024(6)
C44 0.0256(7) 0.0316(8) 0.0291(8) -0.0050(6) 0.0052(6) -0.0060(6)
C45 0.0324(8) 0.0265(7) 0.0283(8) 0.0032(6) 0.0065(6) -0.0054(6)
C46 0.0277(7) 0.0249(7) 0.0224(7) 0.0032(5) 0.0017(6) -0.0002(6)

loop_
_atom_type_symbol
_atom_type_description
_atom_type_scat_dispersion_real
_atom_type_scat_dispersion_imag
_atom_type_scat_source
C C 0.0033 0.0016 'International Tables Vol C Tables 4.2.6.8 and 6.1.1.4'
H H 0.0000 0.0000 'International Tables Vol C Tables 4.2.6.8 and 6.1.1.4'
B B 0.0013 0.0007 'International Tables Vol C Tables 4.2.6.8 and 6.1.1.4'
Fe Fe 0.3463 0.8444 'International Tables Vol C Tables 4.2.6.8 and 6.1.1.4'
N N 0.0061 0.0033 'International Tables Vol C Tables 4.2.6.8 and 6.1.1.4'
O O 0.0106 0.0060 'International Tables Vol C Tables 4.2.6.8 and 6.1.1.4'

loop_
_geom_angle_atom_site_label_1
_geom_angle_atom_site_label_2
_geom_angle_atom_site_label_3
_geom_angle
C5 Fe1 C15 106.55(7)
C5 Fe1 C14 120.88(7)
C15 Fe1 C14 41.31(10)
C5 Fe1 C4 41.24(6)
C15 Fe1 C4 122.56(8)
C14 Fe1 C4 105.67(7)
C5 Fe1 C3 68.69(6)
C15 Fe1 C3 159.44(9)
C14 Fe1 C3 122.63(8)
C4 Fe1 C3 40.77(7)
C5 Fe1 C13 156.76(7)
C15 Fe1 C13 68.60(8)
C14 Fe1 C13 40.51(8)
C4 Fe1 C13 120.83(7)
C3 Fe1 C13 107.45(7)
C5 Fe1 C11 123.60(7)
C15 Fe1 C11 40.83(8)
C14 Fe1 C11 69.01(8)
C4 Fe1 C11 159.88(7)
C3 Fe1 C11 158.33(7)
C13 Fe1 C11 68.48(7)
C5 Fe1 C2 67.95(6)
C15 Fe1 C2 157.76(9)
C14 Fe1 C2 160.24(8)
C4 Fe1 C2 68.46(6)
C3 Fe1 C2 40.77(6)
C13 Fe1 C2 125.00(7)
C11 Fe1 C2 122.90(7)
C5 Fe1 C12 160.79(7)
C15 Fe1 C12 68.14(7)
C14 Fe1 C12 68.16(8)
C4 Fe1 C12 157.29(7)
C3 Fe1 C12 122.79(7)
C13 Fe1 C12 40.41(7)
C11 Fe1 C12 40.43(7)
C2 Fe1 C12 109.56(7)
C5 Fe1 C1 40.93(6)
C15 Fe1 C1 121.03(8)
C14 Fe1 C1 156.95(8)
C4 Fe1 C1 69.62(6)
C3 Fe1 C1 69.31(6)
C13 Fe1 C1 161.14(7)
C11 Fe1 C1 107.28(7)
C2 Fe1 C1 40.68(6)
C12 Fe1 C1 124.64(7)
O1 B1 C1 103.59(11)
O1 B1 C31 113.51(11)
C1 B1 C31 112.36(12)
O1 B1 C21 117.02(12)
C1 B1 C21 111.47(12)
C31 B1 C21 99.25(11)
N41 O1 B1 116.09(10)
C2 C1 C5 105.30(13)
C2 C1 B1 127.48(13)
C5 C1 B1 127.15(13)
C2 C1 Fe1 68.76(8)
C5 C1 Fe1 67.97(8)
B1 C1 Fe1 129.78(10)
C3 C2 C1 109.89(13)
C3 C2 Fe1 69.26(9)
C1 C2 Fe1 70.56(8)
C3 C2 H2 125.1
C1 C2 H2 125.1
Fe1 C2 H2 126.7
C4 C3 C2 107.77(14)
C4 C3 Fe1 69.42(9)
C2 C3 Fe1 69.97(8)
C4 C3 H3 126.1
C2 C3 H3 126.1
Fe1 C3 H3 126.1
C3 C4 C5 107.32(14)
C3 C4 Fe1 69.81(9)
C5 C4 Fe1 69.25(9)
C3 C4 H4 126.3
C5 C4 H4 126.3
Fe1 C4 H4 126.2
C4 C5 C1 109.72(13)
C4 C5 Fe1 69.50(9)
C1 C5 Fe1 71.10(8)
C4 C5 H5 125.1
C1 C5 H5 125.1
Fe1 C5 H5 125.8
C12 C11 C15 107.27(17)
C12 C11 Fe1 69.85(9)
C15 C11 Fe1 68.96(10)
C12 C11 H11 126.4
C15 C11 H11 126.4
Fe1 C11 H11 126.4
C13 C12 C11 108.88(17)
C13 C12 Fe1 69.55(10)
C11 C12 Fe1 69.72(9)
C13 C12 H12 125.6
C11 C12 H12 125.6
Fe1 C12 H12 126.8
C14 C13 C12 108.15(17)
C14 C13 Fe1 69.34(10)
C12 C13 Fe1 70.04(10)
C14 C13 H13 125.9
C12 C13 H13 125.9
Fe1 C13 H13 126.3
C13 C14 C15 107.65(18)
C13 C14 Fe1 70.15(10)
C15 C14 Fe1 69.30(10)
C13 C14 H14 126.2
C15 C14 H14 126.2
Fe1 C14 H14 125.9
C11 C15 C14 108.05(17)
C11 C15 Fe1 70.21(10)
C14 C15 Fe1 69.40(10)
C11 C15 H15 126.0
C14 C15 H15 126.0
Fe1 C15 H15 126.0
C26 C21 C22 118.12(14)
C26 C21 B1 131.92(14)
C22 C21 B1 109.15(13)
C23 C22 C21 121.44(15)
C23 C22 C32 127.46(15)
C21 C22 C32 111.01(12)
C24 C23 C22 119.14(16)
C24 C23 H23 120.4
C22 C23 H23 120.4
C23 C24 C25 120.46(15)
C23 C24 H24 119.8
C25 C24 H24 119.8
C24 C25 C26 120.28(17)
C24 C25 H25 119.9
C26 C25 H25 119.9
C21 C26 C25 120.54(16)
C21 C26 H26 119.7
C25 C26 H26 119.7
C36 C31 C32 117.87(14)
C36 C31 B1 132.36(13)
C32 C31 B1 109.57(13)
C33 C32 C31 121.47(15)
C33 C32 C22 128.07(14)
C31 C32 C22 110.43(13)
C34 C33 C32 119.34(15)
C34 C33 H33 120.3
C32 C33 H33 120.3
C35 C34 C33 120.13(15)
C35 C34 H34 119.9
C33 C34 H34 119.9
C34 C35 C36 120.40(16)
C34 C35 H35 119.8
C36 C35 H35 119.8
C31 C36 C35 120.77(15)
C31 C36 H36 119.6
C35 C36 H36 119.6
C46 N41 C42 122.66(13)
C46 N41 O1 116.74(12)
C42 N41 O1 120.45(12)
N41 C42 C43 119.16(14)
N41 C42 H42 120.4
C43 C42 H42 120.4
C42 C43 C44 119.74(14)
C42 C43 H43 120.1
C44 C43 H43 120.1
C45 C44 C43 119.18(14)
C45 C44 H44 120.4
C43 C44 H44 120.4
C44 C45 C46 119.88(14)
C44 C45 H45 120.1
C46 C45 H45 120.1
N41 C46 C45 119.37(14)
N41 C46 H46 120.3
C45 C46 H46 120.3

loop_
_geom_bond_atom_site_label_1
_geom_bond_atom_site_label_2
_geom_bond_distance
Fe1 C5 2.0375(15)
Fe1 C15 2.0381(17)
Fe1 C14 2.0394(18)
Fe1 C4 2.0409(16)
Fe1 C3 2.0461(15)
Fe1 C13 2.0502(17)
Fe1 C11 2.0548(16)
Fe1 C2 2.0554(14)
Fe1 C12 2.0566(17)
Fe1 C1 2.0796(14)
B1 O1 1.5609(18)
B1 C1 1.611(2)
B1 C31 1.635(2)
B1 C21 1.635(2)
O1 N41 1.3729(15)
C1 C2 1.437(2)
C1 C5 1.440(2)
C2 C3 1.429(2)
C2 H2 0.9500
C3 C4 1.424(2)
C3 H3 0.9500
C4 C5 1.436(2)
C4 H4 0.9500
C5 H5 0.9500
C11 C12 1.421(2)
C11 C15 1.428(3)
C11 H11 0.9500
C12 C13 1.419(3)
C12 H12 0.9500
C13 C14 1.416(3)
C13 H13 0.9500
C14 C15 1.438(3)
C14 H14 0.9500
C15 H15 0.9500
C21 C26 1.396(2)
C21 C22 1.417(2)
C22 C23 1.401(2)
C22 C32 1.487(2)
C23 C24 1.391(3)
C23 H23 0.9500
C24 C25 1.392(3)
C24 H24 0.9500
C25 C26 1.406(2)
C25 H25 0.9500
C26 H26 0.9500
C31 C36 1.400(2)
C31 C32 1.418(2)
C32 C33 1.400(2)
C33 C34 1.398(3)
C33 H33 0.9500
C34 C35 1.391(3)
C34 H34 0.9500
C35 C36 1.405(2)
C35 H35 0.9500
C36 H36 0.9500
N41 C46 1.3414(19)
N41 C42 1.3493(19)
C42 C43 1.381(2)
C42 H42 0.9500
C43 C44 1.390(2)
C43 H43 0.9500
C44 C45 1.381(2)
C44 H44 0.9500
C45 C46 1.382(2)
C45 H45 0.9500
C46 H46 0.9500

loop_
_geom_torsion_atom_site_label_1
_geom_torsion_atom_site_label_2
_geom_torsion_atom_site_label_3
_geom_torsion_atom_site_label_4
_geom_torsion
C1 B1 O1 N41 158.02(11)
C31 B1 O1 N41 35.87(17)
C21 B1 O1 N41 -78.89(15)
O1 B1 C1 C2 132.12(14)
C31 B1 C1 C2 -104.97(16)
C21 B1 C1 C2 5.4(2)
O1 B1 C1 C5 -51.48(18)
C31 B1 C1 C5 71.43(18)
C21 B1 C1 C5 -178.16(13)
O1 B1 C1 Fe1 39.58(16)
C31 B1 C1 Fe1 162.49(10)
C21 B1 C1 Fe1 -87.10(14)
C5 Fe1 C1 C2 117.56(12)
C15 Fe1 C1 C2 -163.19(10)
C14 Fe1 C1 C2 162.41(18)
C4 Fe1 C1 C2 80.30(10)
C3 Fe1 C1 C2 36.62(9)
C13 Fe1 C1 C2 -46.8(2)
C11 Fe1 C1 C2 -120.72(10)
C12 Fe1 C1 C2 -79.65(11)
C15 Fe1 C1 C5 79.25(11)
C14 Fe1 C1 C5 44.8(2)
C4 Fe1 C1 C5 -37.26(9)
C3 Fe1 C1 C5 -80.94(10)
C13 Fe1 C1 C5 -164.4(2)
C11 Fe1 C1 C5 121.72(10)
C2 Fe1 C1 C5 -117.56(12)
C12 Fe1 C1 C5 162.79(9)
C5 Fe1 C1 B1 -120.72(16)
C15 Fe1 C1 B1 -41.46(15)
C14 Fe1 C1 B1 -75.9(2)
C4 Fe1 C1 B1 -157.98(14)
C3 Fe1 C1 B1 158.35(14)
C13 Fe1 C1 B1 74.9(2)
C11 Fe1 C1 B1 1.00(14)
C2 Fe1 C1 B1 121.72(16)
C12 Fe1 C1 B1 42.07(15)
C5 C1 C2 C3 0.23(16)
B1 C1 C2 C3 177.25(14)
Fe1 C1 C2 C3 -58.20(11)
C5 C1 C2 Fe1 58.43(9)
B1 C1 C2 Fe1 -124.55(14)
C5 Fe1 C2 C3 82.48(10)
C15 Fe1 C2 C3 162.19(18)
C14 Fe1 C2 C3 -38.2(2)
C4 Fe1 C2 C3 37.91(10)
C13 Fe1 C2 C3 -75.44(12)
C11 Fe1 C2 C3 -160.83(10)
C12 Fe1 C2 C3 -117.91(10)
C1 Fe1 C2 C3 121.29(13)
C5 Fe1 C2 C1 -38.80(9)
C15 Fe1 C2 C1 40.9(2)
C14 Fe1 C2 C1 -159.5(2)
C4 Fe1 C2 C1 -83.38(10)
C3 Fe1 C2 C1 -121.29(13)
C13 Fe1 C2 C1 163.28(9)
C11 Fe1 C2 C1 77.88(11)
C12 Fe1 C2 C1 120.81(9)
C1 C2 C3 C4 -0.37(18)
Fe1 C2 C3 C4 -59.35(11)
C1 C2 C3 Fe1 58.98(10)
C5 Fe1 C3 C4 38.42(9)
C15 Fe1 C3 C4 -41.8(2)
C14 Fe1 C3 C4 -75.44(12)
C13 Fe1 C3 C4 -117.26(11)
C11 Fe1 C3 C4 167.22(17)
C2 Fe1 C3 C4 118.95(13)
C12 Fe1 C3 C4 -158.94(10)
C1 Fe1 C3 C4 82.40(10)
C5 Fe1 C3 C2 -80.53(10)
C15 Fe1 C3 C2 -160.76(19)
C14 Fe1 C3 C2 165.62(10)
C4 Fe1 C3 C2 -118.95(13)
C13 Fe1 C3 C2 123.79(10)
C11 Fe1 C3 C2 48.3(2)
C12 Fe1 C3 C2 82.11(11)
C1 Fe1 C3 C2 -36.54(9)
C2 C3 C4 C5 0.36(17)
Fe1 C3 C4 C5 -59.34(10)
C2 C3 C4 Fe1 59.69(11)
C5 Fe1 C4 C3 -118.58(13)
C15 Fe1 C4 C3 163.87(11)
C14 Fe1 C4 C3 122.16(11)
C13 Fe1 C4 C3 80.95(12)
C11 Fe1 C4 C3 -166.26(19)
C2 Fe1 C4 C3 -37.91(9)
C12 Fe1 C4 C3 51.5(2)
C1 Fe1 C4 C3 -81.59(10)
C15 Fe1 C4 C5 -77.55(12)
C14 Fe1 C4 C5 -119.25(11)
C3 Fe1 C4 C5 118.58(13)
C13 Fe1 C4 C5 -160.47(10)
C11 Fe1 C4 C5 -47.7(2)
C2 Fe1 C4 C5 80.68(9)
C12 Fe1 C4 C5 170.06(16)
C1 Fe1 C4 C5 36.99(8)
C3 C4 C5 C1 -0.22(17)
Fe1 C4 C5 C1 -59.91(10)
C3 C4 C5 Fe1 59.69(11)
C2 C1 C5 C4 0.00(16)
B1 C1 C5 C4 -177.04(13)
Fe1 C1 C5 C4 58.94(10)
C2 C1 C5 Fe1 -58.94(10)
B1 C1 C5 Fe1 124.02(14)
C15 Fe1 C5 C4 120.84(11)
C14 Fe1 C5 C4 78.18(12)
C3 Fe1 C5 C4 -37.99(9)
C13 Fe1 C5 C4 46.7(2)
C11 Fe1 C5 C4 162.22(10)
C2 Fe1 C5 C4 -82.02(9)
C12 Fe1 C5 C4 -168.31(18)
C1 Fe1 C5 C4 -120.59(12)
C15 Fe1 C5 C1 -118.57(11)
C14 Fe1 C5 C1 -161.23(10)
C4 Fe1 C5 C1 120.59(12)
C3 Fe1 C5 C1 82.59(9)
C13 Fe1 C5 C1 167.27(17)
C11 Fe1 C5 C1 -77.19(11)
C2 Fe1 C5 C1 38.57(8)
C12 Fe1 C5 C1 -47.7(2)
C5 Fe1 C11 C12 165.55(10)
C15 Fe1 C11 C12 -118.69(16)
C14 Fe1 C11 C12 -80.55(12)
C4 Fe1 C11 C12 -158.63(18)
C3 Fe1 C11 C12 46.2(2)
C13 Fe1 C11 C12 -36.95(11)
C2 Fe1 C11 C12 81.69(12)
C1 Fe1 C11 C12 123.55(10)
C5 Fe1 C11 C15 -75.76(13)
C14 Fe1 C11 C15 38.13(12)
C4 Fe1 C11 C15 -39.9(3)
C3 Fe1 C11 C15 164.89(17)
C13 Fe1 C11 C15 81.74(13)
C2 Fe1 C11 C15 -159.62(11)
C12 Fe1 C11 C15 118.69(16)
C1 Fe1 C11 C15 -117.76(12)
C15 C11 C12 C13 -0.37(19)
Fe1 C11 C12 C13 58.66(12)
C15 C11 C12 Fe1 -59.03(11)
C5 Fe1 C12 C13 -159.57(18)
C15 Fe1 C12 C13 -82.23(13)
C14 Fe1 C12 C13 -37.56(12)
C4 Fe1 C12 C13 40.7(2)
C3 Fe1 C12 C13 78.09(13)
C11 Fe1 C12 C13 -120.39(16)
C2 Fe1 C12 C13 121.45(11)
C1 Fe1 C12 C13 164.32(11)
C5 Fe1 C12 C11 -39.2(2)
C15 Fe1 C12 C11 38.17(12)
C14 Fe1 C12 C11 82.84(13)
C4 Fe1 C12 C11 161.06(16)
C3 Fe1 C12 C11 -161.51(11)
C13 Fe1 C12 C11 120.39(16)
C2 Fe1 C12 C11 -118.16(11)
C1 Fe1 C12 C11 -75.28(12)
C11 C12 C13 C14 0.3(2)
Fe1 C12 C13 C14 59.06(12)
C11 C12 C13 Fe1 -58.77(12)
C5 Fe1 C13 C14 43.7(2)
C15 Fe1 C13 C14 -38.43(13)
C4 Fe1 C13 C14 77.62(14)
C3 Fe1 C13 C14 120.16(13)
C11 Fe1 C13 C14 -82.45(13)
C2 Fe1 C13 C14 161.65(12)
C12 Fe1 C13 C14 -119.42(17)
C1 Fe1 C13 C14 -162.88(19)
C5 Fe1 C13 C12 163.08(15)
C15 Fe1 C13 C12 80.99(13)
C14 Fe1 C13 C12 119.42(17)
C4 Fe1 C13 C12 -162.96(10)
C3 Fe1 C13 C12 -120.43(11)
C11 Fe1 C13 C12 36.97(11)
C2 Fe1 C13 C12 -78.93(13)
C1 Fe1 C13 C12 -43.5(3)
C12 C13 C14 C15 -0.1(2)
Fe1 C13 C14 C15 59.39(12)
C12 C13 C14 Fe1 -59.50(12)
C5 Fe1 C14 C13 -161.49(11)
C15 Fe1 C14 C13 118.75(17)
C4 Fe1 C14 C13 -119.41(12)
C3 Fe1 C14 C13 -78.38(13)
C11 Fe1 C14 C13 81.05(12)
C2 Fe1 C14 C13 -49.7(3)
C12 Fe1 C14 C13 37.48(11)
C1 Fe1 C14 C13 165.93(15)
C5 Fe1 C14 C15 79.75(13)
C4 Fe1 C14 C15 121.83(12)
C3 Fe1 C14 C15 162.87(11)
C13 Fe1 C14 C15 -118.75(17)
C11 Fe1 C14 C15 -37.71(11)
C2 Fe1 C14 C15 -168.46(19)
C12 Fe1 C14 C15 -81.28(12)
C1 Fe1 C14 C15 47.2(2)
C12 C11 C15 C14 0.29(19)
Fe1 C11 C15 C14 -59.30(12)
C12 C11 C15 Fe1 59.59(11)
C13 C14 C15 C11 -0.1(2)
Fe1 C14 C15 C11 59.81(12)
C13 C14 C15 Fe1 -59.93(12)
C5 Fe1 C15 C11 122.62(11)
C14 Fe1 C15 C11 -119.14(16)
C4 Fe1 C15 C11 164.81(10)
C3 Fe1 C15 C11 -164.09(18)
C13 Fe1 C15 C11 -81.44(12)
C2 Fe1 C15 C11 50.6(2)
C12 Fe1 C15 C11 -37.81(10)
C1 Fe1 C15 C11 80.44(12)
C5 Fe1 C15 C14 -118.23(12)
C4 Fe1 C15 C14 -76.05(13)
C3 Fe1 C15 C14 -44.9(3)
C13 Fe1 C15 C14 37.71(12)
C11 Fe1 C15 C14 119.14(16)
C2 Fe1 C15 C14 169.71(16)
C12 Fe1 C15 C14 81.33(12)
C1 Fe1 C15 C14 -160.42(11)
O1 B1 C21 C26 -60.7(2)
C1 B1 C21 C26 58.2(2)
C31 B1 C21 C26 176.79(16)
O1 B1 C21 C22 130.02(13)
C1 B1 C21 C22 -111.03(13)
C31 B1 C21 C22 7.55(14)
C26 C21 C22 C23 -1.2(2)
B1 C21 C22 C23 169.78(13)
C26 C21 C22 C32 -177.89(13)
B1 C21 C22 C32 -6.95(16)
C21 C22 C23 C24 0.0(2)
C32 C22 C23 C24 176.12(15)
C22 C23 C24 C25 1.3(3)
C23 C24 C25 C26 -1.4(3)
C22 C21 C26 C25 1.1(2)
B1 C21 C26 C25 -167.38(15)
C24 C25 C26 C21 0.2(2)
O1 B1 C31 C36 54.7(2)
C1 B1 C31 C36 -62.5(2)
C21 B1 C31 C36 179.63(15)
O1 B1 C31 C32 -130.75(13)
C1 B1 C31 C32 112.11(13)
C21 B1 C31 C32 -5.79(14)
C36 C31 C32 C33 -0.6(2)
B1 C31 C32 C33 -176.06(13)
C36 C31 C32 C22 177.76(13)
B1 C31 C32 C22 2.30(16)
C23 C22 C32 C33 4.8(2)
C21 C22 C32 C33 -178.76(14)
C23 C22 C32 C31 -173.47(14)
C21 C22 C32 C31 3.01(17)
C31 C32 C33 C34 0.9(2)
C22 C32 C33 C34 -177.12(14)
C32 C33 C34 C35 -0.2(2)
C33 C34 C35 C36 -0.8(2)
C32 C31 C36 C35 -0.5(2)
B1 C31 C36 C35 173.76(15)
C34 C35 C36 C31 1.2(2)
B1 O1 N41 C46 -115.38(14)
B1 O1 N41 C42 68.91(16)
C46 N41 C42 C43 0.6(2)
O1 N41 C42 C43 176.09(13)
N41 C42 C43 C44 -0.2(2)
C42 C43 C44 C45 -0.3(2)
C43 C44 C45 C46 0.3(2)
C42 N41 C46 C45 -0.6(2)
O1 N41 C46 C45 -176.23(13)
C44 C45 C46 N41 0.2(2)
